data_2221994
loop_
_publ_author_name
'Fun, Hoong-Kun'
'Jebas, Samuel Robinson'
'Chandrakantha, B.'
'Padmar, Vijaya'
'Isloor, Arun M'

_publ_section_title
;
 5-Dimethylamino-<i>N</i>,<i>N</i>-dimethyl-2-nitrobenzamide
;
_journal_coeditor_code DN2453
_journal_issue 6
_journal_name_full 'Acta Crystallographica Section E'
_journal_page_first o1342
_journal_paper_doi 10.1107/S1600536809018017
_journal_volume 65
_journal_year 2009
_chemical_formula_iupac 'C11 H15 N3 O3'
_chemical_formula_moiety 'C11 H15 N3 O3'
_chemical_formula_sum 'C11 H15 N3 O3'
_chemical_formula_weight 237.26
_chemical_name_common
;
5-Dimethylamino-<i>N</i>,<i>N</i>-dimethyl-2-nitrobenzamide
;
_chemical_name_systematic ?
_space_group_IT_number 4
_symmetry_cell_setting monoclinic
_symmetry_space_group_name_Hall 'P 2yb'
_symmetry_space_group_name_H-M 'P 1 21 1'
_atom_sites_solution_hydrogens geom
_atom_sites_solution_primary direct
_atom_sites_solution_secondary difmap
_audit_creation_method SHELXL-97
_cell_angle_alpha 90.00
_cell_angle_beta 104.6630(10)
_cell_angle_gamma 90.00
_cell_formula_units_Z 2
_cell_length_a 7.8581(2)
_cell_length_b 7.2921(2)
_cell_length_c 10.5183(3)
_cell_measurement_reflns_used 9204
_cell_measurement_temperature 100
_cell_measurement_theta_max 40.52
_cell_measurement_theta_min 2.68
_cell_volume 583.09(3)
_computing_cell_refinement 'SAINT (Bruker, 2005)'
_computing_data_collection 'APEX2 (Bruker, 2005)'
_computing_data_reduction 'SAINT (Bruker, 2005)'
_computing_molecular_graphics 'SHELXTL (Sheldrick, 2008)'
_computing_publication_material
;
SHELXTL (Sheldrick, 2008) and PLATON (Spek, 2009)
;
_computing_structure_refinement 'SHELXTL (Sheldrick, 2008)'
_computing_structure_solution 'SHELXTL (Sheldrick, 2008)'
_diffrn_ambient_temperature 100
_diffrn_measured_fraction_theta_full 0.996
_diffrn_measured_fraction_theta_max 0.996
_diffrn_measurement_device_type 'Bruker SMART APEXII CCD area-detector'
_diffrn_measurement_method '\f and \w'
_diffrn_radiation_monochromator graphite
_diffrn_radiation_source 'fine-focus sealed tube'
_diffrn_radiation_type MoK\a
_diffrn_radiation_wavelength 0.71073
_diffrn_reflns_av_R_equivalents 0.0267
_diffrn_reflns_av_sigmaI/netI 0.0210
_diffrn_reflns_limit_h_max 13
_diffrn_reflns_limit_h_min -13
_diffrn_reflns_limit_k_max 12
_diffrn_reflns_limit_k_min -12
_diffrn_reflns_limit_l_max 18
_diffrn_reflns_limit_l_min -18
_diffrn_reflns_number 16075
_diffrn_reflns_theta_full 37.50
_diffrn_reflns_theta_max 37.50
_diffrn_reflns_theta_min 2.68
_diffrn_standards_number 0
_exptl_absorpt_coefficient_mu 0.100
_exptl_absorpt_correction_T_max 0.965
_exptl_absorpt_correction_T_min 0.949
_exptl_absorpt_correction_type multi-scan
_exptl_absorpt_process_details '(SADABS; Bruker, 2005)'
_exptl_crystal_colour yellow
_exptl_crystal_density_diffrn 1.351
_exptl_crystal_density_method 'not measured'
_exptl_crystal_description block
_exptl_crystal_F_000 252
_exptl_crystal_size_max 0.52
_exptl_crystal_size_mid 0.45
_exptl_crystal_size_min 0.33
_refine_diff_density_max 0.637
_refine_diff_density_min -0.193
_refine_ls_extinction_method none
_refine_ls_goodness_of_fit_ref 1.079
_refine_ls_hydrogen_treatment constr
_refine_ls_matrix_type full
_refine_ls_number_parameters 158
_refine_ls_number_reflns 3233
_refine_ls_number_restraints 1
_refine_ls_restrained_S_all 1.078
_refine_ls_R_factor_all 0.0412
_refine_ls_R_factor_gt 0.0375
_refine_ls_shift/su_max 0.000
_refine_ls_shift/su_mean 0.000
_refine_ls_structure_factor_coef Fsqd
_refine_ls_weighting_details 'calc w=1/[\s^2^(Fo^2^)+(0.0716P)^2^+0.0071P] where P=(Fo^2^+2Fc^2^)/3'
_refine_ls_weighting_scheme calc
_refine_ls_wR_factor_gt 0.0996
_refine_ls_wR_factor_ref 0.1027
_reflns_number_gt 3002
_reflns_number_total 3233
_reflns_threshold_expression I>2\s(I)
_cod_data_source_file dn2453.cif
_cod_data_source_block I
_cod_depositor_comments
;
The following automatic conversions were performed:
'_symmetry_cell_setting' value 'Monoclinic' changed to 'monoclinic'
according to '/home/saulius/struct/CIF-dictionaries/cif_core.dic'
dictionary named 'cif_core.dic' version 2.4.1 from 2010-06-29.

Automatic conversion script
Id: cif_fix_enum 1527 2010-12-29 10:47:43Z saulius 

The following automatic conversions were performed:

'_symmetry_cell_setting' value 'Monoclinic' changed to 'monoclinic'
according to /home/saulius/struct/CIF-dictionaries/cif_core.dic
dictionary named 'cif_core.dic' version 2.4.1 from 2010-06-29.

Automatic conversion script
Id: cif_fix_values 1715 2011-07-08 13:25:40Z adriana 
;
_cod_original_sg_symbol_H-M 'P 21'
_cod_database_code 2221994
_cod_database_fobs_code 2221994

loop_
_symmetry_equiv_pos_as_xyz
'x, y, z'
'-x, y+1/2, -z'

loop_
_atom_site_type_symbol
_atom_site_label
_atom_site_fract_x
_atom_site_fract_y
_atom_site_fract_z
_atom_site_U_iso_or_equiv
_atom_site_adp_type
_atom_site_calc_flag
_atom_site_refinement_flags
_atom_site_occupancy
_atom_site_disorder_assembly
_atom_site_disorder_group
O O1 0.42663(10) 1.04274(10) 0.31204(7) 0.01969(13) Uani d . 1 . .
O O2 0.81992(10) 0.62755(17) 0.20077(10) 0.0334(2) Uani d . 1 . .
O O3 0.71314(10) 0.76718(13) 0.34531(8) 0.02322(15) Uani d . 1 . .
N N1 0.32548(10) 0.78907(13) 0.39646(8) 0.01811(14) Uani d . 1 . .
N N2 0.03825(10) 0.70383(12) -0.13123(8) 0.01594(13) Uani d . 1 . .
N N3 0.69532(10) 0.69824(13) 0.23538(9) 0.01899(15) Uani d . 1 . .
C C1 0.21826(10) 0.78067(12) 0.08485(8) 0.01443(13) Uani d . 1 . .
H H1A 0.1210 0.8309 0.1072 0.017 Uiso calc R 1 . .
C C2 0.19805(10) 0.70835(12) -0.04364(9) 0.01396(13) Uani d . 1 . .
C C3 0.35014(11) 0.63797(13) -0.07614(9) 0.01687(15) Uani d . 1 . .
H H3A 0.3427 0.5950 -0.1606 0.020 Uiso calc R 1 . .
C C4 0.50889(12) 0.63311(14) 0.01717(10) 0.01789(16) Uani d . 1 . .
H H4A 0.6070 0.5837 -0.0045 0.021 Uiso calc R 1 . .
C C5 0.52463(11) 0.70133(13) 0.14373(9) 0.01538(14) Uani d . 1 . .
C C6 0.37880(10) 0.77846(12) 0.17780(8) 0.01392(13) Uani d . 1 . .
C C7 0.38381(11) 0.87931(13) 0.30423(8) 0.01530(14) Uani d . 1 . .
C C8 0.30516(14) 0.88622(18) 0.51258(10) 0.02438(19) Uani d . 1 . .
H H8A 0.3409 1.0116 0.5088 0.037 Uiso calc R 1 . .
H H8B 0.3770 0.8290 0.5899 0.037 Uiso calc R 1 . .
H H8C 0.1842 0.8822 0.5156 0.037 Uiso calc R 1 . .
C C9 0.26858(13) 0.59813(16) 0.38621(11) 0.02241(18) Uani d . 1 . .
H H9A 0.3149 0.5368 0.3215 0.034 Uiso calc R 1 . .
H H9B 0.1424 0.5930 0.3606 0.034 Uiso calc R 1 . .
H H9C 0.3109 0.5389 0.4698 0.034 Uiso calc R 1 . .
C C10 -0.11334(12) 0.79019(15) -0.10016(10) 0.02084(17) Uani d . 1 . .
H H10A -0.1220 0.7503 -0.0151 0.031 Uiso calc R 1 . .
H H10B -0.2183 0.7562 -0.1650 0.031 Uiso calc R 1 . .
H H10C -0.0997 0.9210 -0.0999 0.031 Uiso calc R 1 . .
C C11 0.02302(13) 0.65472(17) -0.26808(10) 0.02261(18) Uani d . 1 . .
H H11A 0.0664 0.5324 -0.2724 0.034 Uiso calc R 1 . .
H H11B 0.0908 0.7388 -0.3056 0.034 Uiso calc R 1 . .
H H11C -0.0982 0.6607 -0.3163 0.034 Uiso calc R 1 . .

loop_
_atom_site_aniso_label
_atom_site_aniso_U_11
_atom_site_aniso_U_22
_atom_site_aniso_U_33
_atom_site_aniso_U_12
_atom_site_aniso_U_13
_atom_site_aniso_U_23
O1 0.0221(3) 0.0166(3) 0.0198(3) -0.0026(2) 0.0044(2) -0.0016(2)
O2 0.0152(3) 0.0482(6) 0.0356(4) 0.0109(3) 0.0039(3) -0.0048(4)
O3 0.0180(3) 0.0286(4) 0.0212(3) -0.0001(3) 0.0016(2) 0.0009(3)
N1 0.0175(3) 0.0211(4) 0.0163(3) -0.0025(3) 0.0053(2) 0.0010(3)
N2 0.0142(3) 0.0169(3) 0.0162(3) 0.0002(2) 0.0029(2) -0.0020(3)
N3 0.0132(3) 0.0199(3) 0.0232(3) 0.0010(3) 0.0033(2) 0.0028(3)
C1 0.0119(3) 0.0156(3) 0.0163(3) 0.0001(2) 0.0045(2) -0.0015(3)
C2 0.0134(3) 0.0125(3) 0.0162(3) -0.0006(2) 0.0042(2) -0.0005(3)
C3 0.0154(3) 0.0165(3) 0.0198(4) 0.0002(3) 0.0065(3) -0.0033(3)
C4 0.0142(3) 0.0175(4) 0.0230(4) 0.0013(3) 0.0065(3) -0.0022(3)
C5 0.0117(3) 0.0151(3) 0.0191(3) 0.0008(3) 0.0036(2) 0.0010(3)
C6 0.0128(3) 0.0134(3) 0.0159(3) -0.0007(2) 0.0043(2) 0.0011(3)
C7 0.0131(3) 0.0175(3) 0.0150(3) -0.0004(3) 0.0029(2) 0.0003(3)
C8 0.0253(4) 0.0322(5) 0.0174(4) 0.0020(4) 0.0086(3) 0.0002(4)
C9 0.0205(4) 0.0228(4) 0.0232(4) -0.0045(3) 0.0041(3) 0.0059(3)
C10 0.0145(3) 0.0253(4) 0.0214(4) 0.0033(3) 0.0020(3) -0.0045(4)
C11 0.0208(4) 0.0303(5) 0.0164(3) -0.0019(3) 0.0040(3) -0.0045(3)

loop_
_atom_type_symbol
_atom_type_description
_atom_type_scat_dispersion_real
_atom_type_scat_dispersion_imag
_atom_type_scat_source
C C 0.0033 0.0016 'International Tables Vol C Tables 4.2.6.8 and 6.1.1.4'
H H 0.0000 0.0000 'International Tables Vol C Tables 4.2.6.8 and 6.1.1.4'
N N 0.0061 0.0033 'International Tables Vol C Tables 4.2.6.8 and 6.1.1.4'
O O 0.0106 0.0060 'International Tables Vol C Tables 4.2.6.8 and 6.1.1.4'

loop_
_geom_angle_atom_site_label_1
_geom_angle_atom_site_label_2
_geom_angle_atom_site_label_3
_geom_angle_site_symmetry_1
_geom_angle_site_symmetry_3
_geom_angle
_geom_angle_publ_flag
C7 N1 C8 . . 119.80(9) ?
C7 N1 C9 . . 124.61(8) ?
C8 N1 C9 . . 115.48(8) ?
C2 N2 C10 . . 120.41(7) ?
C2 N2 C11 . . 120.45(7) ?
C10 N2 C11 . . 117.41(8) ?
O3 N3 O2 . . 122.21(9) ?
O3 N3 C5 . . 119.06(8) ?
O2 N3 C5 . . 118.74(9) ?
C6 C1 C2 . . 121.92(7) ?
C6 C1 H1A . . 119.0 ?
C2 C1 H1A . . 119.0 ?
N2 C2 C3 . . 121.23(8) ?
N2 C2 C1 . . 121.07(7) ?
C3 C2 C1 . . 117.69(7) ?
C4 C3 C2 . . 120.20(8) ?
C4 C3 H3A . . 119.9 ?
C2 C3 H3A . . 119.9 ?
C3 C4 C5 . . 121.00(8) ?
C3 C4 H4A . . 119.5 ?
C5 C4 H4A . . 119.5 ?
C4 C5 C6 . . 120.36(8) ?
C4 C5 N3 . . 118.37(7) ?
C6 C5 N3 . . 121.20(8) ?
C1 C6 C5 . . 118.75(8) ?
C1 C6 C7 . . 115.54(7) ?
C5 C6 C7 . . 125.39(7) ?
O1 C7 N1 . . 124.11(9) ?
O1 C7 C6 . . 118.29(8) ?
N1 C7 C6 . . 117.31(8) ?
N1 C8 H8A . . 109.5 ?
N1 C8 H8B . . 109.5 ?
H8A C8 H8B . . 109.5 ?
N1 C8 H8C . . 109.5 ?
H8A C8 H8C . . 109.5 ?
H8B C8 H8C . . 109.5 ?
N1 C9 H9A . . 109.5 ?
N1 C9 H9B . . 109.5 ?
H9A C9 H9B . . 109.5 ?
N1 C9 H9C . . 109.5 ?
H9A C9 H9C . . 109.5 ?
H9B C9 H9C . . 109.5 ?
N2 C10 H10A . . 109.5 ?
N2 C10 H10B . . 109.5 ?
H10A C10 H10B . . 109.5 ?
N2 C10 H10C . . 109.5 ?
H10A C10 H10C . . 109.5 ?
H10B C10 H10C . . 109.5 ?
N2 C11 H11A . . 109.5 ?
N2 C11 H11B . . 109.5 ?
H11A C11 H11B . . 109.5 ?
N2 C11 H11C . . 109.5 ?
H11A C11 H11C . . 109.5 ?
H11B C11 H11C . . 109.5 ?

loop_
_geom_bond_atom_site_label_1
_geom_bond_atom_site_label_2
_geom_bond_site_symmetry_2
_geom_bond_distance
_geom_bond_publ_flag
O1 C7 . 1.2354(12) ?
O2 N3 . 1.2400(12) ?
O3 N3 . 1.2358(12) ?
N1 C7 . 1.3450(12) ?
N1 C8 . 1.4553(13) ?
N1 C9 . 1.4580(14) ?
N2 C2 . 1.3569(11) ?
N2 C10 . 1.4558(12) ?
N2 C11 . 1.4585(12) ?
N3 C5 . 1.4403(12) ?
C1 C6 . 1.3868(11) ?
C1 C2 . 1.4216(12) ?
C1 H1A . 0.9300 ?
C2 C3 . 1.4197(11) ?
C3 C4 . 1.3787(12) ?
C3 H3A . 0.9300 ?
C4 C5 . 1.3969(13) ?
C4 H4A . 0.9300 ?
C5 C6 . 1.4021(11) ?
C6 C7 . 1.5115(13) ?
C8 H8A . 0.9600 ?
C8 H8B . 0.9600 ?
C8 H8C . 0.9600 ?
C9 H9A . 0.9600 ?
C9 H9B . 0.9600 ?
C9 H9C . 0.9600 ?
C10 H10A . 0.9600 ?
C10 H10B . 0.9600 ?
C10 H10C . 0.9600 ?
C11 H11A . 0.9600 ?
C11 H11B . 0.9600 ?
C11 H11C . 0.9600 ?

loop_
_geom_hbond_atom_site_label_D
_geom_hbond_atom_site_label_H
_geom_hbond_atom_site_label_A
_geom_hbond_site_symmetry_A
_geom_hbond_distance_DH
_geom_hbond_distance_HA
_geom_hbond_distance_DA
_geom_hbond_angle_DHA
C8 H8A O3 2_656 0.96 2.52 3.1751(16) 126
C10 H10A O2 1_455 0.96 2.59 3.5413(14) 173
C10 H10B O1 2_545 0.96 2.49 3.3920(13) 156
C4 H4A Cg1 2_645 0.93 2.81 3.3991(11) 122

loop_
_geom_torsion_atom_site_label_1
_geom_torsion_atom_site_label_2
_geom_torsion_atom_site_label_3
_geom_torsion_atom_site_label_4
_geom_torsion_site_symmetry_1
_geom_torsion_site_symmetry_2
_geom_torsion_site_symmetry_3
_geom_torsion_site_symmetry_4
_geom_torsion
_geom_torsion_publ_flag
C10 N2 C2 C3 . . . . -174.89(9) ?
C11 N2 C2 C3 . . . . -10.25(14) ?
C10 N2 C2 C1 . . . . 6.32(14) ?
C11 N2 C2 C1 . . . . 170.96(9) ?
C6 C1 C2 N2 . . . . 176.85(9) ?
C6 C1 C2 C3 . . . . -1.98(13) ?
N2 C2 C3 C4 . . . . -175.78(9) ?
C1 C2 C3 C4 . . . . 3.05(13) ?
C2 C3 C4 C5 . . . . -1.73(15) ?
C3 C4 C5 C6 . . . . -0.79(15) ?
C3 C4 C5 N3 . . . . -177.86(9) ?
O3 N3 C5 C4 . . . . 176.11(9) ?
O2 N3 C5 C4 . . . . -3.35(14) ?
O3 N3 C5 C6 . . . . -0.94(14) ?
O2 N3 C5 C6 . . . . 179.61(10) ?
C2 C1 C6 C5 . . . . -0.44(13) ?
C2 C1 C6 C7 . . . . 173.36(8) ?
C4 C5 C6 C1 . . . . 1.86(13) ?
N3 C5 C6 C1 . . . . 178.85(8) ?
C4 C5 C6 C7 . . . . -171.28(9) ?
N3 C5 C6 C7 . . . . 5.71(14) ?
C8 N1 C7 O1 . . . . 1.74(14) ?
C9 N1 C7 O1 . . . . 177.67(9) ?
C8 N1 C7 C6 . . . . -171.90(8) ?
C9 N1 C7 C6 . . . . 4.04(13) ?
C1 C6 C7 O1 . . . . -91.10(10) ?
C5 C6 C7 O1 . . . . 82.24(12) ?
C1 C6 C7 N1 . . . . 82.91(10) ?
C5 C6 C7 N1 . . . . -103.75(10) ?

loop_
_cod_related_entry_id
_cod_related_entry_database
_cod_related_entry_code
1 ChemSpider 24742388
